data_7060778
loop_
_publ_author_name
'Xie, A-Di'
'Hu, Ming-Gai'
'Luo, Yu-Hui'
'Zhu, Xiang-Gui'
'Wang, Zhi-Hui'
'Geng, Wu-Yue'
'Zhang, Hao'
'Zhang, Dong-En'
'Zhang, Hong'

_publ_section_title
;
 Synthesis of a stable iron(iii)--organic framework for a visible light
 induced simultaneous photocatalytic reduction of Cr(vi) and the
 degradation of organic dyes in water
;
_journal_issue 30
_journal_name_full 'New Journal of Chemistry'
_journal_page_first 13406
_journal_page_last 13414
_journal_paper_doi 10.1039/D1NJ01643A
_journal_volume 45
_journal_year 2021
_chemical_formula_moiety '[Fe2(OH)2(C16H6O8)]^2(C3H7ON)^2(H2O)'
_chemical_formula_sum 'C11 H13 Fe N O7'
_chemical_formula_weight 327.07
_space_group_crystal_system tetragonal
_space_group_IT_number 98
_space_group_name_Hall 'I 4bw 2bw'
_space_group_name_H-M_alt 'I 41 2 2'
_atom_sites_solution_hydrogens mixed
_audit_creation_method SHELXL-2016/6
_audit_update_record
;
2021-01-30 deposited with the CCDC.	2021-06-28 downloaded from the CCDC.
;
_cell_angle_alpha 90
_cell_angle_beta 90
_cell_angle_gamma 90
_cell_formula_units_Z 8
_cell_length_a 15.14940(10)
_cell_length_b 15.14940(10)
_cell_length_c 12.0558(2)
_cell_measurement_reflns_used 2185
_cell_measurement_temperature 293(2)
_cell_measurement_theta_max 67.8790
_cell_measurement_theta_min 4.6960
_cell_volume 2766.86(5)
_computing_structure_refinement 'SHELXL-2016/6 (Sheldrick, 2016)'
_diffrn_ambient_temperature 293(2)
_diffrn_measured_fraction_theta_full 0.989
_diffrn_measured_fraction_theta_max 0.982
_diffrn_measurement_device_type 'XtaLAB Synergy, Dualflex, HyPix'
_diffrn_radiation_type CuK\a
_diffrn_radiation_wavelength 1.54178
_diffrn_reflns_av_R_equivalents 0.0219
_diffrn_reflns_av_unetI/netI 0.0261
_diffrn_reflns_Laue_measured_fraction_full 0.989
_diffrn_reflns_Laue_measured_fraction_max 0.982
_diffrn_reflns_limit_h_max 18
_diffrn_reflns_limit_h_min -13
_diffrn_reflns_limit_k_max 14
_diffrn_reflns_limit_k_min -16
_diffrn_reflns_limit_l_max 11
_diffrn_reflns_limit_l_min -14
_diffrn_reflns_number 3318
_diffrn_reflns_point_group_measured_fraction_full 0.990
_diffrn_reflns_point_group_measured_fraction_max 0.981
_diffrn_reflns_theta_full 67.679
_diffrn_reflns_theta_max 68.227
_diffrn_reflns_theta_min 4.127
_exptl_absorpt_coefficient_mu 9.050
_exptl_absorpt_correction_T_max 1.00000
_exptl_absorpt_correction_T_min 0.81249
_exptl_absorpt_correction_type multi-scan
_exptl_absorpt_process_details
;
CrysAlisPro 1.171.40.21a (Rigaku Oxford Diffraction, 2018)
Empirical absorption correction using spherical harmonics,
 implemented in SCALE3 ABSPACK scaling algorithm.
;
_exptl_crystal_colour Yellow
_exptl_crystal_density_diffrn 1.570
_exptl_crystal_description block
_exptl_crystal_F_000 1344
_exptl_crystal_size_max 0.05
_exptl_crystal_size_mid 0.04
_exptl_crystal_size_min 0.04
_refine_diff_density_max 0.716
_refine_diff_density_min -0.287
_refine_diff_density_rms 0.073
_refine_ls_abs_structure_details
;
 Refined as an inversion twin.
;
_refine_ls_abs_structure_Flack 0.507(11)
_refine_ls_extinction_method none
_refine_ls_goodness_of_fit_ref 1.017
_refine_ls_hydrogen_treatment constr
_refine_ls_matrix_type full
_refine_ls_number_parameters 72
_refine_ls_number_reflns 1239
_refine_ls_number_restraints 12
_refine_ls_restrained_S_all 1.028
_refine_ls_R_factor_all 0.0339
_refine_ls_R_factor_gt 0.0329
_refine_ls_shift/su_max 0.000
_refine_ls_shift/su_mean 0.000
_refine_ls_structure_factor_coef Fsqd
_refine_ls_weighting_details 'w=1/[\s^2^(Fo^2^)+(0.0900P)^2^] where P=(Fo^2^+2Fc^2^)/3'
_refine_ls_weighting_scheme calc
_refine_ls_wR_factor_gt 0.1021
_refine_ls_wR_factor_ref 0.1032
_reflns_Friedel_coverage 0.684
_reflns_Friedel_fraction_full 0.990
_reflns_Friedel_fraction_max 0.979
_reflns_number_gt 1203
_reflns_number_total 1239
_reflns_threshold_expression 'I > 2\s(I)'
_cod_data_source_file d1nj01643a2.cif
_cod_data_source_block JOU-22
_cod_depositor_comments 'Adding full bibliography for 7060778.cif.'
_cod_original_cell_volume 2766.86(6)
_cod_database_code 7060778
_shelx_shelxl_version_number 2016/6
_shelx_space_group_comment
;
The symmetry employed for this shelxl refinement is uniquely defined
by the following loop, which should always be used as a source of
symmetry information in preference to the above space-group names.
They are only intended as comments.
;

loop_
_space_group_symop_operation_xyz
'x, y, z'
'-x+1/2, -y+1/2, z+1/2'
'-y, x+1/2, z+1/4'
'y+1/2, -x, z+3/4'
'-x+1/2, y, -z+3/4'
'x, -y+1/2, -z+1/4'
'y+1/2, x+1/2, -z+1/2'
'-y, -x, -z'
'x+1/2, y+1/2, z+1/2'
'-x+1, -y+1, z+1'
'-y+1/2, x+1, z+3/4'
'y+1, -x+1/2, z+5/4'
'-x+1, y+1/2, -z+5/4'
'x+1/2, -y+1, -z+3/4'
'y+1, x+1, -z+1'
'-y+1/2, -x+1/2, -z+1/2'

loop_
_atom_site_label
_atom_site_type_symbol
_atom_site_fract_x
_atom_site_fract_y
_atom_site_fract_z
_atom_site_U_iso_or_equiv
_atom_site_adp_type
_atom_site_occupancy
_atom_site_site_symmetry_order
_atom_site_calc_flag
_atom_site_refinement_flags_posn
_atom_site_refinement_flags_adp
_atom_site_refinement_flags_occupancy
_atom_site_disorder_assembly
_atom_site_disorder_group
Fe1 Fe 0.19187(4) 0.30813(4) 0.750000 0.0070(3) Uani 1 2 d S T P . .
C1 C 0.0891(3) 0.1396(3) 0.7045(3) 0.0090(8) Uani 1 1 d . . . . .
C2 C 0.000000 0.000000 0.7057(4) 0.0136(10) Uani 1 2 d S T P . .
H2 H -0.000001 0.000001 0.628524 0.016 Uiso 1 2 calc R U P . .
C3 C 0.0407(2) 0.0685(3) 0.7642(4) 0.0140(9) Uani 1 1 d . . . . .
C4 C 0.0386(3) 0.0693(3) 0.8793(4) 0.0163(9) Uani 1 1 d . . . . .
H4 H 0.063215 0.116440 0.917925 0.020 Uiso 1 1 calc R U . . .
C5 C 0.000000 0.000000 0.9372(4) 0.0149(11) Uani 1 2 d S T P . .
O1 O 0.2499(3) 0.250000 0.625000 0.0092(6) Uani 1 2 d S T P . .
H1 H 0.303909 0.250000 0.625000 0.011 Uiso 1 2 d R U P . .
O2 O 0.1179(2) 0.1213(2) 0.6084(2) 0.0126(6) Uani 1 1 d . U . . .
O3 O 0.09880(16) 0.21250(16) 0.7546(2) 0.0117(6) Uani 1 1 d . . . . .
O1W O 0.4287(6) 0.250000 0.625000 0.100(4) Uani 1 2 d S TU P . .

loop_
_atom_site_aniso_label
_atom_site_aniso_U_11
_atom_site_aniso_U_22
_atom_site_aniso_U_33
_atom_site_aniso_U_23
_atom_site_aniso_U_13
_atom_site_aniso_U_12
Fe1 0.0085(3) 0.0085(3) 0.0041(4) -0.0001(2) -0.0001(2) -0.0008(3)
C1 0.0062(17) 0.018(2) 0.0031(17) 0.0009(15) 0.0000(14) -0.0040(15)
C2 0.021(3) 0.012(3) 0.008(2) 0.000 0.000 -0.006(2)
C3 0.0165(19) 0.018(2) 0.008(2) 0.0016(16) 0.0016(16) -0.0027(17)
C4 0.016(2) 0.020(2) 0.013(2) -0.0061(17) -0.0006(17) -0.0081(19)
C5 0.021(3) 0.012(3) 0.011(3) 0.000 0.000 -0.007(2)
O1 0.009(2) 0.010(2) 0.0086(14) -0.0037(16) 0.000 0.000
O2 0.0154(15) 0.0153(15) 0.0071(13) -0.0005(12) 0.0009(12) -0.0052(10)
O3 0.0127(13) 0.0119(12) 0.0105(13) -0.0027(13) 0.0001(13) -0.0035(10)
O1W 0.064(5) 0.036(4) 0.200(12) -0.004(6) 0.000 0.000

loop_
_atom_type_symbol
_atom_type_description
_atom_type_scat_dispersion_real
_atom_type_scat_dispersion_imag
_atom_type_scat_source
C C 0.0181 0.0091 'International Tables Vol C Tables 4.2.6.8 and 6.1.1.4'
H H 0.0000 0.0000 'International Tables Vol C Tables 4.2.6.8 and 6.1.1.4'
O O 0.0492 0.0322 'International Tables Vol C Tables 4.2.6.8 and 6.1.1.4'
Fe Fe -1.1336 3.1974 'International Tables Vol C Tables 4.2.6.8 and 6.1.1.4'
N N 0.0311 0.0180 'International Tables Vol C Tables 4.2.6.8 and 6.1.1.4'

loop_
_geom_angle_atom_site_label_1
_geom_angle_atom_site_label_2
_geom_angle_atom_site_label_3
_geom_angle
_geom_angle_site_symmetry_1
_geom_angle_site_symmetry_3
_geom_angle_publ_flag
O1 Fe1 O1 100.91(14) 12_454 . ?
O1 Fe1 O3 88.33(12) 12_454 . ?
O1 Fe1 O3 90.68(12) . . ?
O1 Fe1 O3 90.68(12) 12_454 16_556 ?
O1 Fe1 O3 88.32(12) . 16_556 ?
O3 Fe1 O3 178.44(15) . 16_556 ?
O1 Fe1 O2 89.37(10) 12_454 12_454 ?
O1 Fe1 O2 169.66(9) . 12_454 ?
O3 Fe1 O2 90.62(13) . 12_454 ?
O3 Fe1 O2 90.57(12) 16_556 12_454 ?
O1 Fe1 O2 169.66(9) 12_454 6_556 ?
O1 Fe1 O2 89.37(10) . 6_556 ?
O3 Fe1 O2 90.57(12) . 6_556 ?
O3 Fe1 O2 90.62(13) 16_556 6_556 ?
O2 Fe1 O2 80.36(15) 12_454 6_556 ?
O2 C1 O3 125.8(4) . . ?
O2 C1 C3 116.9(4) . . ?
O3 C1 C3 117.2(4) . . ?
C3 C2 C3 119.4(5) 10_444 . ?
C3 C2 H2 120.3 10_444 . ?
C3 C2 H2 120.3 . . ?
C4 C3 C2 120.0(4) . . ?
C4 C3 C1 119.2(4) . . ?
C2 C3 C1 120.7(4) . . ?
C5 C4 C3 120.3(4) . . ?
C5 C4 H4 119.8 . . ?
C3 C4 H4 119.8 . . ?
C4 C5 C4 119.7(5) . 10_444 ?
C4 C5 C5 120.1(3) . 15_446 ?
C4 C5 C5 120.1(3) 10_444 15_446 ?
Fe1 O1 Fe1 126.6(2) 11_544 . ?
Fe1 O1 H1 116.7 11_544 . ?
Fe1 O1 H1 116.7 . . ?
C1 O2 Fe1 131.6(3) . 11_544 ?
C1 O3 Fe1 133.8(2) . . ?

loop_
_geom_bond_atom_site_label_1
_geom_bond_atom_site_label_2
_geom_bond_distance
_geom_bond_site_symmetry_2
_geom_bond_publ_flag
Fe1 O1 1.954(2) 12_454 ?
Fe1 O1 1.954(2) . ?
Fe1 O3 2.022(2) . ?
Fe1 O3 2.022(2) 16_556 ?
Fe1 O2 2.026(3) 12_454 ?
Fe1 O2 2.026(3) 6_556 ?
C1 O2 1.269(5) . ?
C1 O3 1.267(5) . ?
C1 C3 1.488(5) . ?
C2 C3 1.399(5) 10_444 ?
C2 C3 1.399(5) . ?
C2 H2 0.9300 . ?
C3 C4 1.388(7) . ?
C4 C5 1.390(5) . ?
C4 H4 0.9300 . ?
C5 C5 1.513(11) 15_446 ?
O1 H1 0.8186 . ?

loop_
_geom_torsion_atom_site_label_1
_geom_torsion_atom_site_label_2
_geom_torsion_atom_site_label_3
_geom_torsion_atom_site_label_4
_geom_torsion
_geom_torsion_site_symmetry_1
_geom_torsion_site_symmetry_2
_geom_torsion_site_symmetry_3
_geom_torsion_site_symmetry_4
_geom_torsion_publ_flag
C3 C2 C3 C4 -1.6(3) 10_444 . . . ?
C3 C2 C3 C1 176.4(4) 10_444 . . . ?
O2 C1 C3 C4 154.4(4) . . . . ?
O3 C1 C3 C4 -24.7(6) . . . . ?
O2 C1 C3 C2 -23.7(5) . . . . ?
O3 C1 C3 C2 157.2(3) . . . . ?
C2 C3 C4 C5 3.2(5) . . . . ?
C1 C3 C4 C5 -174.9(3) . . . . ?
C3 C4 C5 C4 -1.6(3) . . . 10_444 ?
C3 C4 C5 C5 178.4(3) . . . 15_446 ?
O3 C1 O2 Fe1 2.9(6) . . . 11_544 ?
C3 C1 O2 Fe1 -176.1(3) . . . 11_544 ?
O2 C1 O3 Fe1 -28.6(6) . . . . ?
C3 C1 O3 Fe1 150.5(3) . . . . ?
